data_4349120
loop_
_publ_author_name
'Sun, Yu-Zhi'
'Huang, Bo'
'Xu, Wei-Jian'
'Zhou, Dong-Dong'
'Chen, Shao-Li'
'Zhang, Shi-Yong'
'Du, Zi-Yi'
'Xie, Yong-Rong'
'He, Chun-Ting'
'Zhang, Wei-Xiong'
'Chen, Xiao-Ming'

_publ_section_title
;
 Plastic Crystals with Polar Halochromate Anion: Thermosensitive
 Dielectrics Based upon Plastic Transition and Dipole Rotation.
;
_journal_issue 21
_journal_name_full 'Inorganic chemistry'
_journal_page_first 11418
_journal_page_last 11425
_journal_paper_doi 10.1021/acs.inorgchem.6b01911
_journal_volume 55
_journal_year 2016
_chemical_formula_sum 'C16 H40 Br2 Cr2 N2 O6'
_chemical_formula_weight 620.32
_space_group_IT_number 14
_space_group_name_Hall '-P 2ybc'
_space_group_name_H-M_alt 'P 1 21/c 1'
_symmetry_cell_setting monoclinic
_symmetry_space_group_name_H-M 'P 1 21/c 1'
_atom_sites_solution_hydrogens geom
_atom_sites_solution_primary direct
_atom_sites_solution_secondary difmap
_audit_creation_method SHELXL-97
_cell_angle_alpha 90.00
_cell_angle_beta 91.7790(10)
_cell_angle_gamma 90.00
_cell_formula_units_Z 4
_cell_length_a 7.26360(10)
_cell_length_b 21.4895(3)
_cell_length_c 16.7111(3)
_cell_measurement_temperature 296(2)
_cell_volume 2607.20(7)
_computing_cell_refinement 'Bruker XSCANS'
_computing_data_collection 'Bruker XSCANS'
_computing_data_reduction 'Bruker SHELXTL'
_computing_molecular_graphics 'Bruker SHELXTL'
_computing_publication_material 'Bruker SHELXTL'
_computing_structure_refinement 'SHELXL-97 (Sheldrick, 1997)'
_computing_structure_solution 'SHELXS-97 (Sheldrick, 1990)'
_diffrn_ambient_temperature 296(2)
_diffrn_measured_fraction_theta_full 0.997
_diffrn_measured_fraction_theta_max 0.997
_diffrn_measurement_device_type 'Bruker P4'
_diffrn_measurement_method '\w scans'
_diffrn_radiation_monochromator graphite
_diffrn_radiation_source 'fine-focus sealed tube'
_diffrn_radiation_type MoK\a
_diffrn_radiation_wavelength 0.71073
_diffrn_reflns_av_R_equivalents 0.0600
_diffrn_reflns_av_sigmaI/netI 0.0766
_diffrn_reflns_limit_h_max 9
_diffrn_reflns_limit_h_min -9
_diffrn_reflns_limit_k_max 23
_diffrn_reflns_limit_k_min -27
_diffrn_reflns_limit_l_max 20
_diffrn_reflns_limit_l_min -21
_diffrn_reflns_number 18328
_diffrn_reflns_theta_full 27.47
_diffrn_reflns_theta_max 27.47
_diffrn_reflns_theta_min 2.25
_exptl_absorpt_coefficient_mu 3.928
_exptl_absorpt_correction_T_max 0.7456
_exptl_absorpt_correction_T_min 0.5831
_exptl_absorpt_correction_type multi-scan
_exptl_absorpt_process_details 'SADABS (Bruker, 2008)'
_exptl_crystal_density_diffrn 1.580
_exptl_crystal_density_method 'not measured'
_exptl_crystal_description block
_exptl_crystal_F_000 1264
_exptl_crystal_size_max 0.25
_exptl_crystal_size_mid 0.21
_exptl_crystal_size_min 0.16
_refine_diff_density_max 0.535
_refine_diff_density_min -0.377
_refine_diff_density_rms 0.074
_refine_ls_extinction_method none
_refine_ls_goodness_of_fit_ref 0.950
_refine_ls_hydrogen_treatment mixed
_refine_ls_matrix_type full
_refine_ls_number_parameters 337
_refine_ls_number_reflns 5970
_refine_ls_number_restraints 0
_refine_ls_restrained_S_all 0.950
_refine_ls_R_factor_all 0.1201
_refine_ls_R_factor_gt 0.0457
_refine_ls_shift/su_max 0.001
_refine_ls_shift/su_mean 0.000
_refine_ls_structure_factor_coef Fsqd
_refine_ls_weighting_details 'calc w=1/[\s^2^(Fo^2^)+(0.0366P)^2^+0.0000P] where P=(Fo^2^+2Fc^2^)/3'
_refine_ls_weighting_scheme calc
_refine_ls_wR_factor_gt 0.0804
_refine_ls_wR_factor_ref 0.1004
_reflns_number_gt 2976
_reflns_number_total 5970
_reflns_threshold_expression >2sigma(I)
_cod_data_source_file ic6b01911_si_003.cif
_cod_data_source_block 1
_cod_depositor_comments
;
The following automatic conversions were performed:

data item '_symmetry_cell_setting' value 'Monoclinic' was changed to
'monoclinic' in accordance with the
/home/saulius/struct/COD-crude-data/automatic-downloads/DataCite-retrospective/ACS/depositions/lib/dictionaries/cif_core.dic
dictionary named 'cif_core.dic' version 2.4.2 last updated on
2011-04-26.

Automatic conversion script
Id: cif_fix_values 6909 2019-04-08 15:41:33Z antanas 
;
_cod_original_sg_symbol_H-M P2(1)/c
_cod_database_code 4349120

loop_
_symmetry_equiv_pos_as_xyz
'x, y, z'
'-x, y+1/2, -z+1/2'
'-x, -y, -z'
'x, -y-1/2, z-1/2'

loop_
_atom_site_label
_atom_site_type_symbol
_atom_site_fract_x
_atom_site_fract_y
_atom_site_fract_z
_atom_site_U_iso_or_equiv
_atom_site_adp_type
_atom_site_occupancy
_atom_site_symmetry_multiplicity
_atom_site_calc_flag
_atom_site_refinement_flags
_atom_site_disorder_assembly
_atom_site_disorder_group
C1 C 0.8935(5) 0.7483(2) 0.2377(2) 0.0464(11) Uani 1 1 d . . .
H1A H 0.8483 0.7842 0.2662 0.056 Uiso 1 1 calc R . .
H1B H 0.8614 0.7541 0.1814 0.056 Uiso 1 1 calc R . .
C2 C 0.7948(6) 0.6911(2) 0.2671(3) 0.0601(13) Uani 1 1 d . . .
H2A H 0.6644 0.6963 0.2585 0.090 Uiso 1 1 calc R . .
H2B H 0.8221 0.6855 0.3232 0.090 Uiso 1 1 calc R . .
H2C H 0.8352 0.6553 0.2382 0.090 Uiso 1 1 calc R . .
C3 C 1.1790(6) 0.68956(19) 0.2082(3) 0.0496(11) Uani 1 1 d . . .
H3A H 1.3122 0.6907 0.2142 0.060 Uiso 1 1 calc R . .
H3B H 1.1367 0.6533 0.2369 0.060 Uiso 1 1 calc R . .
C4 C 1.1286(6) 0.6814(2) 0.1210(3) 0.0636(13) Uani 1 1 d . . .
H4A H 1.1833 0.6439 0.1017 0.095 Uiso 1 1 calc R . .
H4B H 1.1731 0.7163 0.0914 0.095 Uiso 1 1 calc R . .
H4C H 0.9971 0.6789 0.1142 0.095 Uiso 1 1 calc R . .
C5 C 1.1742(5) 0.80472(19) 0.2070(2) 0.0476(11) Uani 1 1 d . . .
H5A H 1.1142 0.8407 0.2297 0.057 Uiso 1 1 calc R . .
H5B H 1.1381 0.8030 0.1507 0.057 Uiso 1 1 calc R . .
C6 C 1.3807(5) 0.8146(2) 0.2138(3) 0.0611(13) Uani 1 1 d . . .
H6A H 1.4124 0.8522 0.1865 0.092 Uiso 1 1 calc R . .
H6B H 1.4422 0.7800 0.1901 0.092 Uiso 1 1 calc R . .
H6C H 1.4182 0.8178 0.2693 0.092 Uiso 1 1 calc R . .
C7 C 1.1604(5) 0.7455(2) 0.3355(2) 0.0513(12) Uani 1 1 d . . .
H7A H 1.1054 0.7093 0.3599 0.062 Uiso 1 1 calc R . .
H7B H 1.2931 0.7404 0.3397 0.062 Uiso 1 1 calc R . .
C8 C 1.1081(6) 0.8024(2) 0.3824(3) 0.0723(15) Uani 1 1 d . . .
H8A H 1.1496 0.7977 0.4372 0.108 Uiso 1 1 calc R . .
H8B H 0.9767 0.8073 0.3800 0.108 Uiso 1 1 calc R . .
H8C H 1.1649 0.8385 0.3599 0.108 Uiso 1 1 calc R . .
N1 N 1.1026(4) 0.74687(15) 0.24747(18) 0.0383(8) Uani 1 1 d . . .
C9 C 0.4566(12) 0.5057(4) 0.4134(5) 0.057(3) Uani 0.50 1 d P A -1
H9A H 0.3244 0.5022 0.4046 0.069 Uiso 0.50 1 calc PR A -1
H9B H 0.5136 0.4714 0.3858 0.069 Uiso 0.50 1 calc PR A -1
C10 C 0.521(3) 0.5667(10) 0.3768(16) 0.074(10) Uani 0.50 1 d P A -1
H10A H 0.4775 0.5691 0.3220 0.110 Uiso 0.50 1 calc PR A -1
H10B H 0.6533 0.5682 0.3789 0.110 Uiso 0.50 1 calc PR A -1
H10C H 0.4732 0.6010 0.4063 0.110 Uiso 0.50 1 calc PR A -1
C11 C 0.4373(11) 0.5585(4) 0.5467(5) 0.049(2) Uani 0.50 1 d P A -1
H11A H 0.4938 0.5953 0.5245 0.059 Uiso 0.50 1 calc PR A -1
H11B H 0.4779 0.5550 0.6024 0.059 Uiso 0.50 1 calc PR A -1
C12 C 0.224(4) 0.5654(15) 0.5415(15) 0.062(5) Uani 0.50 1 d P A -1
H12A H 0.1808 0.5593 0.4871 0.093 Uiso 0.50 1 calc PR A -1
H12B H 0.1898 0.6063 0.5589 0.093 Uiso 0.50 1 calc PR A -1
H12C H 0.1687 0.5348 0.5752 0.093 Uiso 0.50 1 calc PR A -1
C13 C 0.4293(12) 0.4444(4) 0.5339(6) 0.059(3) Uani 0.50 1 d P A -1
H13A H 0.4684 0.4096 0.5016 0.071 Uiso 0.50 1 calc PR A -1
H13B H 0.2959 0.4461 0.5296 0.071 Uiso 0.50 1 calc PR A -1
C14 C 0.488(4) 0.4303(14) 0.6256(13) 0.109(13) Uani 0.50 1 d P A -1
H14A H 0.6189 0.4247 0.6302 0.164 Uiso 0.50 1 calc PR A -1
H14B H 0.4274 0.3931 0.6428 0.164 Uiso 0.50 1 calc PR A -1
H14C H 0.4524 0.4646 0.6585 0.164 Uiso 0.50 1 calc PR A -1
C15 C 0.7204(10) 0.5031(4) 0.5135(5) 0.055(2) Uani 0.50 1 d P A -1
H15A H 0.7678 0.5391 0.4857 0.066 Uiso 0.50 1 calc PR A -1
H15B H 0.7502 0.5080 0.5702 0.066 Uiso 0.50 1 calc PR A -1
C16 C 0.813(4) 0.4442(16) 0.4827(16) 0.077(7) Uani 0.50 1 d P A -1
H16A H 0.7773 0.4379 0.4274 0.116 Uiso 0.50 1 calc PR A -1
H16B H 0.7744 0.4090 0.5135 0.116 Uiso 0.50 1 calc PR A -1
H16C H 0.9440 0.4486 0.4877 0.116 Uiso 0.50 1 calc PR A -1
C17 C 0.4434(12) 0.4392(4) 0.0340(5) 0.053(2) Uani 0.50 1 d P B -1
H17A H 0.4885 0.4364 0.0892 0.064 Uiso 0.50 1 calc PR B -1
H17B H 0.4997 0.4058 0.0043 0.064 Uiso 0.50 1 calc PR B -1
C18 C 0.239(2) 0.4306(12) 0.0313(16) 0.056(4) Uani 0.50 1 d P B -1
H18A H 0.1950 0.4298 -0.0234 0.084 Uiso 0.50 1 calc PR B -1
H18B H 0.1823 0.4644 0.0588 0.084 Uiso 0.50 1 calc PR B -1
H18C H 0.2090 0.3920 0.0568 0.084 Uiso 0.50 1 calc PR B -1
C19 C 0.4439(11) 0.5099(4) -0.0861(5) 0.049(2) Uani 0.50 1 d P B -1
H19A H 0.5140 0.5444 -0.1068 0.058 Uiso 0.50 1 calc PR B -1
H19B H 0.3148 0.5215 -0.0892 0.058 Uiso 0.50 1 calc PR B -1
C20 C 0.472(3) 0.4537(13) -0.1390(18) 0.068(6) Uani 0.50 1 d P B -1
H20A H 0.4481 0.4650 -0.1939 0.102 Uiso 0.50 1 calc PR B -1
H20B H 0.3886 0.4213 -0.1243 0.102 Uiso 0.50 1 calc PR B -1
H20C H 0.5964 0.4393 -0.1323 0.102 Uiso 0.50 1 calc PR B -1
C21 C 0.7228(10) 0.5000(4) 0.0064(5) 0.052(2) Uani 0.50 1 d P B -1
H21A H 0.7596 0.4891 0.0609 0.062 Uiso 0.50 1 calc PR B -1
H21B H 0.7668 0.4672 -0.0280 0.062 Uiso 0.50 1 calc PR B -1
C22 C 0.821(3) 0.5590(14) -0.0148(17) 0.066(6) Uani 0.50 1 d P B -1
H22A H 0.8016 0.5674 -0.0709 0.099 Uiso 0.50 1 calc PR B -1
H22B H 0.9500 0.5546 -0.0027 0.099 Uiso 0.50 1 calc PR B -1
H22C H 0.7726 0.5929 0.0157 0.099 Uiso 0.50 1 calc PR B -1
C23 C 0.4377(11) 0.5552(4) 0.0471(5) 0.048(2) Uani 0.50 1 d P B -1
H23A H 0.3057 0.5596 0.0384 0.057 Uiso 0.50 1 calc PR B -1
H23B H 0.4949 0.5921 0.0255 0.057 Uiso 0.50 1 calc PR B -1
C24 C 0.479(3) 0.5535(12) 0.1378(17) 0.055(5) Uani 0.50 1 d P B -1
H24A H 0.6060 0.5425 0.1477 0.082 Uiso 0.50 1 calc PR B -1
H24B H 0.4015 0.5232 0.1622 0.082 Uiso 0.50 1 calc PR B -1
H24C H 0.4562 0.5938 0.1603 0.082 Uiso 0.50 1 calc PR B -1
O1 O 0.4067(4) 0.70913(15) 0.50140(19) 0.0700(9) Uani 1 1 d . . .
O2 O 0.5951(4) 0.78812(16) 0.41559(18) 0.0753(10) Uani 1 1 d . . .
O3 O 0.5965(5) 0.79828(14) 0.57345(19) 0.0734(10) Uani 1 1 d . . .
Cr1 Cr 0.58574(9) 0.75198(3) 0.49919(4) 0.0482(2) Uani 1 1 d . . .
Br1 Br 0.84299(6) 0.68627(2) 0.51019(3) 0.06154(17) Uani 1 1 d . . .
O4 O 0.8000(4) 0.46218(17) 0.2542(2) 0.0937(12) Uani 1 1 d . . .
O5 O 1.0022(4) 0.53501(16) 0.16704(18) 0.0789(10) Uani 1 1 d . . .
O6 O 1.0169(5) 0.54627(17) 0.3237(2) 0.0867(11) Uani 1 1 d . . .
Cr2 Cr 0.98828(9) 0.49952(3) 0.24960(4) 0.0518(2) Uani 1 1 d . . .
Br2 Br 1.22597(6) 0.42605(2) 0.25768(3) 0.06296(17) Uani 1 1 d . . .
N2 N 0.5000 0.5000 0.5000 0.0426(12) Uani 1 2 d S . .
N3 N 0.5000 0.5000 0.0000 0.0468(13) Uani 1 2 d S . .

loop_
_atom_site_aniso_label
_atom_site_aniso_U_11
_atom_site_aniso_U_22
_atom_site_aniso_U_33
_atom_site_aniso_U_23
_atom_site_aniso_U_13
_atom_site_aniso_U_12
C1 0.036(2) 0.047(3) 0.055(3) 0.002(2) -0.010(2) 0.004(2)
C2 0.047(2) 0.064(3) 0.069(3) 0.011(3) -0.001(2) -0.011(2)
C3 0.051(2) 0.039(3) 0.058(3) 0.000(2) -0.001(2) 0.008(2)
C4 0.081(3) 0.057(3) 0.054(3) -0.009(2) 0.003(3) 0.003(3)
C5 0.055(3) 0.037(3) 0.050(3) 0.004(2) -0.003(2) -0.002(2)
C6 0.053(3) 0.061(3) 0.069(3) 0.000(3) 0.005(2) -0.012(2)
C7 0.050(2) 0.066(3) 0.037(3) 0.003(2) -0.010(2) 0.003(2)
C8 0.073(3) 0.094(4) 0.049(3) -0.010(3) -0.004(2) 0.000(3)
N1 0.0385(18) 0.036(2) 0.040(2) 0.0027(17) -0.0042(15) 0.0042(16)
C9 0.059(5) 0.067(7) 0.046(6) -0.019(5) -0.021(4) 0.008(5)
C10 0.070(12) 0.050(15) 0.10(2) 0.029(12) 0.037(12) 0.021(11)
C11 0.051(5) 0.032(5) 0.063(6) -0.007(4) -0.011(4) 0.005(4)
C12 0.066(9) 0.072(11) 0.048(14) -0.008(9) -0.016(8) 0.025(8)
C13 0.054(5) 0.039(6) 0.083(8) 0.000(5) 0.005(5) -0.012(5)
C14 0.17(2) 0.13(3) 0.030(14) 0.024(13) -0.020(13) -0.028(18)
C15 0.044(5) 0.052(6) 0.067(6) -0.006(5) -0.004(4) 0.002(5)
C16 0.083(14) 0.104(15) 0.044(14) -0.016(10) -0.003(10) 0.031(11)
C17 0.070(6) 0.041(6) 0.049(6) 0.011(5) -0.002(5) 0.005(5)
C18 0.060(13) 0.052(9) 0.055(13) -0.006(8) -0.009(9) -0.018(9)
C19 0.053(5) 0.047(6) 0.045(6) 0.002(5) -0.007(4) -0.007(4)
C20 0.018(10) 0.129(15) 0.056(9) -0.022(8) -0.007(7) 0.027(8)
C21 0.034(4) 0.051(6) 0.070(6) 0.001(5) -0.003(4) 0.009(4)
C22 0.050(11) 0.090(14) 0.057(13) 0.008(9) -0.015(8) -0.020(10)
C23 0.044(5) 0.032(5) 0.066(7) -0.005(5) -0.020(4) 0.004(4)
C24 0.021(10) 0.065(9) 0.078(11) -0.030(7) -0.006(8) 0.016(7)
O1 0.0503(17) 0.063(2) 0.096(3) 0.0028(19) -0.0019(17) -0.0093(17)
O2 0.077(2) 0.088(3) 0.061(2) 0.0295(19) -0.0107(17) 0.001(2)
O3 0.090(2) 0.056(2) 0.074(2) -0.0208(18) -0.0050(18) 0.0096(19)
Cr1 0.0501(4) 0.0422(4) 0.0520(5) 0.0018(4) -0.0046(3) 0.0003(3)
Br1 0.0561(3) 0.0595(3) 0.0683(3) -0.0071(3) -0.0098(2) 0.0087(2)
O4 0.0531(19) 0.080(3) 0.149(3) 0.030(2) 0.006(2) -0.0038(19)
O5 0.091(2) 0.077(3) 0.068(2) 0.029(2) -0.0029(18) 0.009(2)
O6 0.111(3) 0.074(3) 0.074(2) -0.022(2) -0.015(2) 0.028(2)
Cr2 0.0510(4) 0.0456(5) 0.0586(5) 0.0077(4) -0.0034(3) 0.0020(3)
Br2 0.0567(3) 0.0511(3) 0.0804(4) 0.0028(3) -0.0094(2) 0.0064(2)
N2 0.048(3) 0.031(3) 0.048(3) -0.006(3) -0.006(2) 0.005(2)
N3 0.055(3) 0.032(3) 0.053(3) -0.007(3) -0.005(3) 0.009(2)

loop_
_atom_type_symbol
_atom_type_description
_atom_type_scat_dispersion_real
_atom_type_scat_dispersion_imag
_atom_type_scat_source
C C 0.0033 0.0016 'International Tables Vol C Tables 4.2.6.8 and 6.1.1.4'
H H 0.0000 0.0000 'International Tables Vol C Tables 4.2.6.8 and 6.1.1.4'
Br Br -0.2901 2.4595 'International Tables Vol C Tables 4.2.6.8 and 6.1.1.4'
Cr Cr 0.3209 0.6236 'International Tables Vol C Tables 4.2.6.8 and 6.1.1.4'
N N 0.0061 0.0033 'International Tables Vol C Tables 4.2.6.8 and 6.1.1.4'
O O 0.0106 0.0060 'International Tables Vol C Tables 4.2.6.8 and 6.1.1.4'

loop_
_geom_angle_atom_site_label_1
_geom_angle_atom_site_label_2
_geom_angle_atom_site_label_3
_geom_angle
_geom_angle_site_symmetry_1
_geom_angle_site_symmetry_3
C2 C1 N1 115.5(3) . .
C2 C1 H1A 108.4 . .
N1 C1 H1A 108.4 . .
C2 C1 H1B 108.4 . .
N1 C1 H1B 108.4 . .
H1A C1 H1B 107.5 . .
C1 C2 H2A 109.5 . .
C1 C2 H2B 109.5 . .
H2A C2 H2B 109.5 . .
C1 C2 H2C 109.5 . .
H2A C2 H2C 109.5 . .
H2B C2 H2C 109.5 . .
C4 C3 N1 115.8(3) . .
C4 C3 H3A 108.3 . .
N1 C3 H3A 108.3 . .
C4 C3 H3B 108.3 . .
N1 C3 H3B 108.3 . .
H3A C3 H3B 107.4 . .
C3 C4 H4A 109.5 . .
C3 C4 H4B 109.5 . .
H4A C4 H4B 109.5 . .
C3 C4 H4C 109.5 . .
H4A C4 H4C 109.5 . .
H4B C4 H4C 109.5 . .
N1 C5 C6 115.7(3) . .
N1 C5 H5A 108.4 . .
C6 C5 H5A 108.4 . .
N1 C5 H5B 108.4 . .
C6 C5 H5B 108.4 . .
H5A C5 H5B 107.4 . .
C5 C6 H6A 109.5 . .
C5 C6 H6B 109.5 . .
H6A C6 H6B 109.5 . .
C5 C6 H6C 109.5 . .
H6A C6 H6C 109.5 . .
H6B C6 H6C 109.5 . .
C8 C7 N1 114.9(3) . .
C8 C7 H7A 108.5 . .
N1 C7 H7A 108.5 . .
C8 C7 H7B 108.5 . .
N1 C7 H7B 108.5 . .
H7A C7 H7B 107.5 . .
C7 C8 H8A 109.5 . .
C7 C8 H8B 109.5 . .
H8A C8 H8B 109.5 . .
C7 C8 H8C 109.5 . .
H8A C8 H8C 109.5 . .
H8B C8 H8C 109.5 . .
C3 N1 C5 109.9(3) . .
C3 N1 C7 108.1(3) . .
C5 N1 C7 111.1(3) . .
C3 N1 C1 110.4(3) . .
C5 N1 C1 106.9(3) . .
C7 N1 C1 110.5(3) . .
N2 C9 C10 113.9(11) . .
N2 C9 H9A 108.8 . .
C10 C9 H9A 108.8 . .
N2 C9 H9B 108.8 . .
C10 C9 H9B 108.8 . .
H9A C9 H9B 107.7 . .
N2 C11 C12 110.8(11) . .
N2 C11 H11A 109.5 . .
C12 C11 H11A 109.5 . .
N2 C11 H11B 109.5 . .
C12 C11 H11B 109.5 . .
H11A C11 H11B 108.1 . .
N2 C13 C14 116.7(12) . .
N2 C13 H13A 108.1 . .
C14 C13 H13A 108.1 . .
N2 C13 H13B 108.1 . .
C14 C13 H13B 108.1 . .
H13A C13 H13B 107.3 . .
C16 C15 N2 111.2(12) . .
C16 C15 H15A 109.4 . .
N2 C15 H15A 109.4 . .
C16 C15 H15B 109.4 . .
N2 C15 H15B 109.4 . .
H15A C15 H15B 108.0 . .
N3 C17 C18 112.5(11) . .
N3 C17 H17A 109.1 . .
C18 C17 H17A 109.1 . .
N3 C17 H17B 109.1 . .
C18 C17 H17B 109.1 . .
H17A C17 H17B 107.8 . .
N3 C19 C20 114.2(12) . .
N3 C19 H19A 108.7 . .
C20 C19 H19A 108.7 . .
N3 C19 H19B 108.7 . .
C20 C19 H19B 108.7 . .
H19A C19 H19B 107.6 . .
C22 C21 N3 117.6(9) . .
C22 C21 H21A 107.9 . .
N3 C21 H21A 107.9 . .
C22 C21 H21B 107.9 . .
N3 C21 H21B 107.9 . .
H21A C21 H21B 107.2 . .
N3 C23 C24 116.5(10) . .
N3 C23 H23A 108.2 . .
C24 C23 H23A 108.2 . .
N3 C23 H23B 108.2 . .
C24 C23 H23B 108.2 . .
H23A C23 H23B 107.3 . .
O3 Cr1 O1 111.31(17) . .
O3 Cr1 O2 112.01(18) . .
O1 Cr1 O2 110.91(17) . .
O3 Cr1 Br1 107.20(12) . .
O1 Cr1 Br1 107.40(12) . .
O2 Cr1 Br1 107.77(12) . .
O5 Cr2 O4 111.34(18) . .
O5 Cr2 O6 111.17(19) . .
O4 Cr2 O6 111.7(2) . .
O5 Cr2 Br2 107.97(12) . .
O4 Cr2 Br2 106.92(13) . .
O6 Cr2 Br2 107.49(12) . .
C13 N2 C13 180.000(3) 3_666 .
C13 N2 C9 67.0(5) 3_666 .
C13 N2 C9 113.0(5) . .
C13 N2 C9 113.0(5) 3_666 3_666
C13 N2 C9 67.0(5) . 3_666
C9 N2 C9 180.000(4) . 3_666
C13 N2 C11 68.7(5) 3_666 .
C13 N2 C11 111.3(5) . .
C9 N2 C11 111.6(4) . .
C9 N2 C11 68.4(4) 3_666 .
C13 N2 C11 111.3(5) 3_666 3_666
C13 N2 C11 68.7(5) . 3_666
C9 N2 C11 68.4(4) . 3_666
C9 N2 C11 111.6(4) 3_666 3_666
C11 N2 C11 180.0(6) . 3_666
C13 N2 C15 110.4(5) 3_666 3_666
C13 N2 C15 69.6(5) . 3_666
C9 N2 C15 71.6(5) . 3_666
C9 N2 C15 108.4(5) 3_666 3_666
C11 N2 C15 78.4(4) . 3_666
C11 N2 C15 101.6(4) 3_666 3_666
C13 N2 C15 69.6(5) 3_666 .
C13 N2 C15 110.4(5) . .
C9 N2 C15 108.4(5) . .
C9 N2 C15 71.6(5) 3_666 .
C11 N2 C15 101.6(4) . .
C11 N2 C15 78.4(4) 3_666 .
C15 N2 C15 180.0 3_666 .
C17 N3 C17 180.0(6) 3_665 .
C17 N3 C19 65.1(4) 3_665 .
C17 N3 C19 114.9(4) . .
C17 N3 C19 114.9(4) 3_665 3_665
C17 N3 C19 65.1(4) . 3_665
C19 N3 C19 180.0(6) . 3_665
C17 N3 C23 66.3(5) 3_665 .
C17 N3 C23 113.7(5) . .
C19 N3 C23 108.3(4) . .
C19 N3 C23 71.7(4) 3_665 .
C17 N3 C23 113.7(5) 3_665 3_665
C17 N3 C23 66.3(5) . 3_665
C19 N3 C23 71.7(4) . 3_665
C19 N3 C23 108.3(4) 3_665 3_665
C23 N3 C23 180.0(7) . 3_665
C17 N3 C21 105.2(5) 3_665 3_665
C17 N3 C21 74.8(5) . 3_665
C19 N3 C21 72.2(4) . 3_665
C19 N3 C21 107.8(4) 3_665 3_665
C23 N3 C21 73.6(4) . 3_665
C23 N3 C21 106.4(4) 3_665 3_665
C17 N3 C21 74.8(5) 3_665 .
C17 N3 C21 105.2(5) . .
C19 N3 C21 107.8(4) . .
C19 N3 C21 72.2(4) 3_665 .
C23 N3 C21 106.4(4) . .
C23 N3 C21 73.6(4) 3_665 .
C21 N3 C21 180.0(6) 3_665 .

loop_
_geom_bond_atom_site_label_1
_geom_bond_atom_site_label_2
_geom_bond_distance
_geom_bond_site_symmetry_2
C1 C2 1.513(5) .
C1 N1 1.522(4) .
C1 H1A 0.9700 .
C1 H1B 0.9700 .
C2 H2A 0.9600 .
C2 H2B 0.9600 .
C2 H2C 0.9600 .
C3 C4 1.502(5) .
C3 N1 1.509(5) .
C3 H3A 0.9700 .
C3 H3B 0.9700 .
C4 H4A 0.9600 .
C4 H4B 0.9600 .
C4 H4C 0.9600 .
C5 N1 1.515(5) .
C5 C6 1.516(5) .
C5 H5A 0.9700 .
C5 H5B 0.9700 .
C6 H6A 0.9600 .
C6 H6B 0.9600 .
C6 H6C 0.9600 .
C7 C8 1.509(6) .
C7 N1 1.517(4) .
C7 H7A 0.9700 .
C7 H7B 0.9700 .
C8 H8A 0.9600 .
C8 H8B 0.9600 .
C8 H8C 0.9600 .
C9 N2 1.477(8) .
C9 C10 1.53(3) .
C9 H9A 0.9700 .
C9 H9B 0.9700 .
C10 H10A 0.9600 .
C10 H10B 0.9600 .
C10 H10C 0.9600 .
C11 N2 1.556(8) .
C11 C12 1.56(3) .
C11 H11A 0.9700 .
C11 H11B 0.9700 .
C12 H12A 0.9600 .
C12 H12B 0.9600 .
C12 H12C 0.9600 .
C13 N2 1.425(9) .
C13 C14 1.61(3) .
C13 H13A 0.9700 .
C13 H13B 0.9700 .
C14 H14A 0.9600 .
C14 H14B 0.9600 .
C14 H14C 0.9600 .
C15 C16 1.53(3) .
C15 N2 1.611(8) .
C15 H15A 0.9700 .
C15 H15B 0.9700 .
C16 H16A 0.9600 .
C16 H16B 0.9600 .
C16 H16C 0.9600 .
C17 N3 1.488(8) .
C17 C18 1.49(2) .
C17 H17A 0.9700 .
C17 H17B 0.9700 .
C18 H18A 0.9600 .
C18 H18B 0.9600 .
C18 H18C 0.9600 .
C19 N3 1.499(8) .
C19 C20 1.51(3) .
C19 H19A 0.9700 .
C19 H19B 0.9700 .
C20 H20A 0.9600 .
C20 H20B 0.9600 .
C20 H20C 0.9600 .
C21 C22 1.50(3) .
C21 N3 1.619(7) .
C21 H21A 0.9700 .
C21 H21B 0.9700 .
C22 H22A 0.9600 .
C22 H22B 0.9600 .
C22 H22C 0.9600 .
C23 N3 1.500(8) .
C23 C24 1.54(3) .
C23 H23A 0.9700 .
C23 H23B 0.9700 .
C24 H24A 0.9600 .
C24 H24B 0.9600 .
C24 H24C 0.9600 .
O1 Cr1 1.595(3) .
O2 Cr1 1.602(3) .
O3 Cr1 1.591(3) .
Cr1 Br1 2.3447(8) .
O4 Cr2 1.590(3) .
O5 Cr2 1.582(3) .
O6 Cr2 1.603(3) .
Cr2 Br2 2.3404(8) .
N2 C13 1.425(9) 3_666
N2 C9 1.477(9) 3_666
N2 C11 1.556(8) 3_666
N2 C15 1.611(8) 3_666
N3 C17 1.488(9) 3_665
N3 C19 1.499(8) 3_665
N3 C23 1.500(8) 3_665
N3 C21 1.619(7) 3_665

loop_
_geom_torsion_atom_site_label_1
_geom_torsion_atom_site_label_2
_geom_torsion_atom_site_label_3
_geom_torsion_atom_site_label_4
_geom_torsion
_geom_torsion_site_symmetry_4
C4 C3 N1 C5 -61.2(4) .
C4 C3 N1 C7 177.5(3) .
C4 C3 N1 C1 56.5(4) .
C6 C5 N1 C3 -63.6(4) .
C6 C5 N1 C7 56.0(4) .
C6 C5 N1 C1 176.6(3) .
C8 C7 N1 C3 175.2(4) .
C8 C7 N1 C5 54.6(4) .
C8 C7 N1 C1 -63.8(4) .
C2 C1 N1 C3 54.8(4) .
C2 C1 N1 C5 174.3(3) .
C2 C1 N1 C7 -64.8(4) .
C14 C13 N2 C13 86(100) 3_666
C14 C13 N2 C9 173.5(13) .
C14 C13 N2 C9 -6.5(13) 3_666
C14 C13 N2 C11 -60.0(14) .
C14 C13 N2 C11 120.0(14) 3_666
C14 C13 N2 C15 -127.9(14) 3_666
C14 C13 N2 C15 52.1(14) .
C10 C9 N2 C13 -3.4(9) 3_666
C10 C9 N2 C13 176.6(9) .
C10 C9 N2 C9 -124(92) 3_666
C10 C9 N2 C11 50.2(10) .
C10 C9 N2 C11 -129.8(10) 3_666
C10 C9 N2 C15 119.2(10) 3_666
C10 C9 N2 C15 -60.8(10) .
C12 C11 N2 C13 117.2(15) 3_666
C12 C11 N2 C13 -62.8(15) .
C12 C11 N2 C9 64.4(15) .
C12 C11 N2 C9 -115.6(15) 3_666
C12 C11 N2 C11 -70(100) 3_666
C12 C11 N2 C15 -0.3(14) 3_666
C12 C11 N2 C15 179.7(14) .
C16 C15 N2 C13 -126.5(16) 3_666
C16 C15 N2 C13 53.5(16) .
C16 C15 N2 C9 -70.7(15) .
C16 C15 N2 C9 109.3(15) 3_666
C16 C15 N2 C11 171.7(15) .
C16 C15 N2 C11 -8.3(15) 3_666
C16 C15 N2 C15 22(30) 3_666
C18 C17 N3 C17 -37.6(12) 3_665
C18 C17 N3 C19 -60.4(14) .
C18 C17 N3 C19 119.6(14) 3_665
C18 C17 N3 C23 65.1(13) .
C18 C17 N3 C23 -114.9(13) 3_665
C18 C17 N3 C21 1.2(13) 3_665
C18 C17 N3 C21 -178.8(13) .
C20 C19 N3 C17 137.1(12) 3_665
C20 C19 N3 C17 -42.9(12) .
C20 C19 N3 C19 17(100) 3_665
C20 C19 N3 C23 -171.2(11) .
C20 C19 N3 C23 8.8(11) 3_665
C20 C19 N3 C21 -105.9(12) 3_665
C20 C19 N3 C21 74.1(12) .
C24 C23 N3 C17 -130.1(12) 3_665
C24 C23 N3 C17 49.9(12) .
C24 C23 N3 C19 178.9(11) .
C24 C23 N3 C19 -1.1(11) 3_665
C24 C23 N3 C23 -30(100) 3_665
C24 C23 N3 C21 114.5(12) 3_665
C24 C23 N3 C21 -65.5(12) .
C22 C21 N3 C17 7.0(15) 3_665
C22 C21 N3 C17 -173.0(15) .
C22 C21 N3 C19 63.9(15) .
C22 C21 N3 C19 -116.1(15) 3_665
C22 C21 N3 C23 -52.1(15) .
C22 C21 N3 C23 127.9(15) 3_665
C22 C21 N3 C21 170(11) 3_665
